data_7217756
loop_
_publ_author_name
'Huang, Wan-Yun'
'Li, Ji'
'Kong, Shi-Lin'
'Wang, Zhong-Chang'
'Zhu, Hai-Liang'

_publ_section_title
;
 Cu(ii) and Co(ii) ternary complexes of quinolone antimicrobial drug
 enoxacin and levofloxacin: structure and biological evaluation
;
_journal_issue 66
_journal_name_full 'RSC Advances'
_journal_page_first 35193
_journal_paper_doi 10.1039/C4RA05812G
_journal_volume 4
_journal_year 2014
_chemical_formula_moiety 'C48 H48 Cl2 Co F2 N8 O24'
_chemical_formula_sum 'C48 H48 Cl2 Co F2 N8 O24'
_chemical_formula_weight 1288.77
_chemical_name_systematic
; 
 ? 
;
_space_group_IT_number 15
_space_group_name_Hall '-C 2yc'
_symmetry_cell_setting monoclinic
_symmetry_space_group_name_Hall '-C 2yc'
_symmetry_space_group_name_H-M 'C 1 2/c 1'
_atom_sites_solution_hydrogens geom
_atom_sites_solution_primary direct
_atom_sites_solution_secondary difmap
_audit_creation_method SHELXL-97
_cell_angle_alpha 90.00
_cell_angle_beta 109.733(6)
_cell_angle_gamma 90.00
_cell_formula_units_Z 4
_cell_length_a 20.360(11)
_cell_length_b 32.323(16)
_cell_length_c 10.184(5)
_cell_measurement_reflns_used 5471
_cell_measurement_temperature 296(2)
_cell_measurement_theta_max 26.74
_cell_measurement_theta_min 2.47
_cell_volume 6308(6)
_computing_cell_refinement 'Bruker SAINT'
_computing_data_collection 'Bruker APEX2'
_computing_data_reduction 'Bruker SAINT'
_computing_molecular_graphics 'Bruker SHELXTL'
_computing_publication_material 'Bruker SHELXTL'
_computing_structure_refinement 'SHELXL-97 (Sheldrick, 1997)'
_computing_structure_solution 'SHELXS-97 (Sheldrick, 1990)'
_diffrn_ambient_temperature 296(2)
_diffrn_measured_fraction_theta_full 0.980
_diffrn_measured_fraction_theta_max 0.980
_diffrn_measurement_device_type 'Bruker APEX-II CCD'
_diffrn_measurement_method '\f and \w scans'
_diffrn_radiation_monochromator graphite
_diffrn_radiation_source 'fine-focus sealed tube'
_diffrn_radiation_type MoK\a
_diffrn_radiation_wavelength 0.71073
_diffrn_reflns_av_R_equivalents 0.0861
_diffrn_reflns_av_sigmaI/netI 0.0667
_diffrn_reflns_limit_h_max 24
_diffrn_reflns_limit_h_min -24
_diffrn_reflns_limit_k_max 38
_diffrn_reflns_limit_k_min -38
_diffrn_reflns_limit_l_max 12
_diffrn_reflns_limit_l_min -12
_diffrn_reflns_number 26289
_diffrn_reflns_theta_full 25.00
_diffrn_reflns_theta_max 25.00
_diffrn_reflns_theta_min 2.12
_diffrn_standards_interval_count 0
_diffrn_standards_interval_time 0
_diffrn_standards_number 0
_exptl_absorpt_coefficient_mu 0.443
_exptl_absorpt_correction_T_max 0.9285
_exptl_absorpt_correction_T_min 0.8973
_exptl_absorpt_correction_type multi-scan
_exptl_absorpt_process_details
;
CrysAlisPro, Agilent Technologies,
Version 1.171.35.21 (release 20-01-2012 CrysAlis171 .NET)
(compiled Jan 23 2012,18:06:46)
Empirical absorption correction using spherical harmonics,
 implemented in SCALE3 ABSPACK scaling algorithm.
;
_exptl_crystal_colour red
_exptl_crystal_density_diffrn 1.357
_exptl_crystal_density_method 'not measured'
_exptl_crystal_description block
_exptl_crystal_F_000 2652
_exptl_crystal_size_max 0.25
_exptl_crystal_size_mid 0.20
_exptl_crystal_size_min 0.17
_refine_diff_density_max 0.732
_refine_diff_density_min -0.536
_refine_diff_density_rms 0.093
_refine_ls_extinction_coef 0.0017(4)
_refine_ls_extinction_expression Fc^*^=kFc[1+0.001xFc^2^\l^3^/sin(2\q)]^-1/4^
_refine_ls_extinction_method SHELXL
_refine_ls_goodness_of_fit_ref 1.097
_refine_ls_hydrogen_treatment mixed
_refine_ls_matrix_type full
_refine_ls_number_parameters 400
_refine_ls_number_reflns 5448
_refine_ls_number_restraints 0
_refine_ls_restrained_S_all 1.097
_refine_ls_R_factor_all 0.1422
_refine_ls_R_factor_gt 0.0987
_refine_ls_shift/su_max 0.000
_refine_ls_shift/su_mean 0.000
_refine_ls_structure_factor_coef Fsqd
_refine_ls_weighting_details 'calc w=1/[\s^2^(Fo^2^)+(0.1199P)^2^+48.5537P] where P=(Fo^2^+2Fc^2^)/3'
_refine_ls_weighting_scheme calc
_refine_ls_wR_factor_gt 0.2574
_refine_ls_wR_factor_ref 0.3029
_reflns_number_gt 3676
_reflns_number_total 5448
_reflns_threshold_expression >2sigma(I)
_cod_data_source_file c4ra05812g2.cif
_cod_data_source_block I
_cod_depositor_comments
;
The following automatic conversions were performed:

'_symmetry_cell_setting' value 'Monoclinic' changed to 'monoclinic'
according to
/usr/data/users/saulius/crontab/automatic-downloads/rss-feeds/RSC/lib/dictionaries/cif_core.dic
dictionary named 'cif_core.dic' version 2.4.2 from 2011-04-26.

Automatic conversion script
Id: cif_fix_values 2281 2013-09-26 08:29:07Z andrius 
;
_cod_original_cell_volume 6309(6)
_cod_original_sg_symbol_H-M 'C2/c '
_cod_database_code 7217756

loop_
_symmetry_equiv_pos_as_xyz
'x, y, z'
'-x, y, -z+1/2'
'x+1/2, y+1/2, z'
'-x+1/2, y+1/2, -z+1/2'
'-x, -y, -z'
'x, -y, z-1/2'
'-x+1/2, -y+1/2, -z'
'x+1/2, -y+1/2, z-1/2'

loop_
_atom_site_label
_atom_site_type_symbol
_atom_site_fract_x
_atom_site_fract_y
_atom_site_fract_z
_atom_site_U_iso_or_equiv
_atom_site_adp_type
_atom_site_occupancy
_atom_site_symmetry_multiplicity
_atom_site_calc_flag
_atom_site_refinement_flags
_atom_site_disorder_assembly
_atom_site_disorder_group
Co1 Co 0.5000 0.10165(3) 0.7500 0.0422(4) Uani 1 2 d S . .
C1 C 0.6071(3) 0.13990(19) 0.6482(7) 0.0451(15) Uani 1 1 d . . .
C2 C 0.5620(3) 0.17797(17) 0.6137(6) 0.0399(13) Uani 1 1 d . . .
C3 C 0.5941(3) 0.21536(19) 0.6085(7) 0.0460(15) Uani 1 1 d . . .
H3 H 0.6421 0.2155 0.6277 0.055 Uiso 1 1 calc R . .
C4 C 0.4884(3) 0.17693(18) 0.5821(7) 0.0424(14) Uani 1 1 d . . .
C5 C 0.4511(3) 0.21537(18) 0.5343(7) 0.0451(15) Uani 1 1 d . . .
C6 C 0.4869(3) 0.25203(19) 0.5363(8) 0.0510(17) Uani 1 1 d . . .
C7 C 0.4512(4) 0.2902(2) 0.4985(11) 0.072(3) Uani 1 1 d . A .
C8 C 0.3779(4) 0.2910(2) 0.4511(11) 0.077(3) Uani 1 1 d . . .
C9 C 0.3435(3) 0.2526(2) 0.4410(9) 0.063(2) Uani 1 1 d . . .
C10 C 0.3773(3) 0.2162(2) 0.4841(8) 0.0511(17) Uani 1 1 d . . .
H10 H 0.3521 0.1920 0.4807 0.061 Uiso 1 1 calc R . .
C13 C 0.5968(4) 0.2908(2) 0.5792(9) 0.0581(19) Uani 1 1 d . . .
H13B H 0.6414 0.2854 0.5654 0.070 Uiso 0.485(9) 1 calc PR A 1
H13A H 0.6442 0.2880 0.6460 0.070 Uiso 0.515(9) 1 d PR A 2
C15 C 0.2754(4) 0.3341(3) 0.4377(14) 0.099(4) Uani 1 1 d . . .
H15B H 0.2741 0.3189 0.5189 0.119 Uiso 1 1 calc R . .
H15A H 0.2396 0.3232 0.3559 0.119 Uiso 1 1 calc R . .
C16 C 0.2632(5) 0.3807(3) 0.4547(12) 0.087(3) Uani 1 1 d . . .
H16A H 0.2185 0.3847 0.4675 0.105 Uiso 1 1 calc R . .
H16B H 0.2995 0.3915 0.5360 0.105 Uiso 1 1 calc R . .
C17 C 0.3469(5) 0.3510(3) 0.2969(12) 0.087(3) Uani 1 1 d . . .
H17A H 0.3122 0.3391 0.2153 0.105 Uiso 1 1 calc R . .
H17B H 0.3925 0.3472 0.2880 0.105 Uiso 1 1 calc R . .
C18 C 0.3324(4) 0.3967(2) 0.3056(12) 0.084(3) Uani 1 1 d . . .
H18A H 0.3692 0.4090 0.3830 0.101 Uiso 1 1 calc R . .
H18B H 0.3320 0.4103 0.2205 0.101 Uiso 1 1 calc R . .
C19 C 0.2474(5) 0.4482(2) 0.3311(12) 0.089(3) Uani 1 1 d . . .
H19A H 0.2693 0.4584 0.4243 0.133 Uiso 1 1 calc R . .
H19B H 0.1978 0.4518 0.3041 0.133 Uiso 1 1 calc R . .
H19C H 0.2646 0.4634 0.2683 0.133 Uiso 1 1 calc R . .
C20 C 0.4056(3) 0.0515(2) 0.4941(7) 0.0494(16) Uani 1 1 d . . .
H20 H 0.3908 0.0769 0.4515 0.059 Uiso 1 1 calc R . .
C21 C 0.3771(4) 0.0157(2) 0.4232(8) 0.0609(19) Uani 1 1 d . . .
H21 H 0.3434 0.0177 0.3350 0.073 Uiso 1 1 calc R . .
C22 C 0.3972(4) -0.0225(2) 0.4798(8) 0.0583(19) Uani 1 1 d . . .
H22 H 0.3780 -0.0464 0.4313 0.070 Uiso 1 1 calc R . .
C23 C 0.4485(3) -0.02446(19) 0.6159(7) 0.0459(15) Uani 1 1 d . . .
C24 C 0.4746(3) 0.01346(17) 0.6809(6) 0.0362(13) Uani 1 1 d . . .
C25 C 0.4754(4) -0.06207(19) 0.6851(8) 0.0607(19) Uani 1 1 d . . .
H25 H 0.4593 -0.0871 0.6411 0.073 Uiso 1 1 calc R . .
C12A C 0.5619(7) 0.3254(4) 0.6306(17) 0.062(3) Uani 0.515(9) 1 d P A 2
H12B H 0.5867 0.3514 0.6371 0.074 Uiso 0.515(9) 1 calc PR A 2
H12A H 0.5575 0.3189 0.7203 0.074 Uiso 0.515(9) 1 calc PR A 2
C14A C 0.6103(10) 0.3082(6) 0.726(2) 0.077(3) Uani 0.485(9) 1 d P A 1
H14B H 0.5667 0.3120 0.7409 0.116 Uiso 0.485(9) 1 calc PR A 1
H14A H 0.6339 0.3343 0.7344 0.116 Uiso 0.485(9) 1 calc PR A 1
H14C H 0.6388 0.2892 0.7936 0.116 Uiso 0.485(9) 1 calc PR A 1
C12B C 0.5517(8) 0.3186(4) 0.4621(19) 0.062(3) Uani 0.485(9) 1 d P A 1
H12D H 0.5392 0.3048 0.3724 0.074 Uiso 0.485(9) 1 calc PR A 1
H12C H 0.5754 0.3443 0.4578 0.074 Uiso 0.485(9) 1 calc PR A 1
C14B C 0.6011(9) 0.2975(5) 0.4395(19) 0.077(3) Uani 0.515(9) 1 d P A 2
H14D H 0.6117 0.2718 0.4037 0.116 Uiso 0.515(9) 1 calc PR A 2
H14E H 0.6372 0.3173 0.4453 0.116 Uiso 0.515(9) 1 calc PR A 2
H14F H 0.5572 0.3079 0.3783 0.116 Uiso 0.515(9) 1 calc PR A 2
Cl1 Cl 0.2301(3) 0.08814(19) 0.1491(6) 0.166(2) Uani 1 1 d . . .
F1 F 0.2724(2) 0.25220(15) 0.3809(6) 0.0861(17) Uani 1 1 d . . .
N1 N 0.5599(3) 0.25119(15) 0.5775(6) 0.0504(14) Uani 1 1 d . A .
N2 N 0.3447(3) 0.3299(2) 0.4226(10) 0.088(3) Uani 1 1 d . . .
N3 N 0.2642(3) 0.40283(19) 0.3257(9) 0.072(2) Uani 1 1 d . . .
N4 N 0.4530(2) 0.05083(14) 0.6199(5) 0.0412(12) Uani 1 1 d . . .
O1 O 0.6656(3) 0.14248(17) 0.6310(7) 0.0813(19) Uani 1 1 d . . .
O2 O 0.5875(2) 0.10700(12) 0.6912(5) 0.0473(11) Uani 1 1 d . . .
O3 O 0.4542(2) 0.14479(12) 0.5921(5) 0.0486(11) Uani 1 1 d . . .
O4 O 0.4859(3) 0.32626(15) 0.5058(10) 0.108(3) Uani 1 1 d . . .
O5 O 0.2098(10) 0.0591(7) 0.225(2) 0.288(10) Uani 1 1 d . . .
O6 O 0.1831(11) 0.1091(7) 0.073(3) 0.369(15) Uani 1 1 d . . .
O7 O 0.2701(15) 0.0675(8) 0.094(3) 0.387(17) Uani 1 1 d . . .
O8 O 0.2738(15) 0.1184(9) 0.2525(19) 0.362(17) Uani 1 1 d . . .
O9 O 0.6707(15) 0.1807(4) 0.386(2) 0.324(14) Uani 1 1 d . . .
O10 O 0.7381(17) 0.2700(7) 0.457(4) 0.367(15) Uani 1 1 d . . .
O11 O 0.5000 0.4143(15) 0.2500 0.50(4) Uani 1 2 d S . .
O12 O 0.5000 0.2092(17) 0.2500 0.44(3) Uani 1 2 d S . .
O13 O 0.493(2) 0.543(3) 0.012(12) 1.36(17) Uani 1 1 d . . .
H3A H 0.219(6) 0.386(4) 0.251(13) 0.13(4) Uiso 1 1 d . . .

loop_
_atom_site_aniso_label
_atom_site_aniso_U_11
_atom_site_aniso_U_22
_atom_site_aniso_U_33
_atom_site_aniso_U_23
_atom_site_aniso_U_13
_atom_site_aniso_U_12
Co1 0.0411(7) 0.0263(6) 0.0535(8) 0.000 0.0083(5) 0.000
C1 0.043(3) 0.042(3) 0.051(4) 0.003(3) 0.017(3) 0.006(3)
C2 0.040(3) 0.034(3) 0.045(3) 0.004(3) 0.013(3) 0.002(2)
C3 0.037(3) 0.043(3) 0.054(4) 0.009(3) 0.011(3) 0.003(3)
C4 0.043(3) 0.035(3) 0.046(4) 0.003(3) 0.010(3) 0.003(3)
C5 0.037(3) 0.033(3) 0.066(4) 0.014(3) 0.017(3) 0.004(2)
C6 0.040(3) 0.039(3) 0.076(5) 0.019(3) 0.022(3) 0.007(3)
C7 0.043(4) 0.037(4) 0.136(8) 0.032(4) 0.029(4) 0.006(3)
C8 0.049(4) 0.048(4) 0.143(8) 0.043(5) 0.043(5) 0.019(3)
C9 0.031(3) 0.056(4) 0.100(6) 0.031(4) 0.020(4) 0.009(3)
C10 0.035(3) 0.040(3) 0.075(5) 0.021(3) 0.014(3) 0.002(3)
C13 0.046(4) 0.042(4) 0.083(5) 0.014(3) 0.017(4) -0.004(3)
C15 0.055(5) 0.073(6) 0.178(11) 0.055(6) 0.051(6) 0.030(4)
C16 0.064(5) 0.078(6) 0.116(8) 0.029(6) 0.025(5) 0.032(4)
C17 0.060(5) 0.058(5) 0.154(9) 0.039(6) 0.049(6) 0.012(4)
C18 0.046(4) 0.050(4) 0.146(9) 0.040(5) 0.019(5) 0.010(3)
C19 0.074(6) 0.042(4) 0.121(8) 0.005(4) -0.004(5) 0.015(4)
C20 0.045(4) 0.044(4) 0.054(4) 0.004(3) 0.009(3) 0.003(3)
C21 0.060(4) 0.056(4) 0.056(5) -0.005(3) 0.006(4) -0.006(3)
C22 0.061(4) 0.045(4) 0.059(5) -0.021(3) 0.009(4) -0.007(3)
C23 0.051(4) 0.036(3) 0.052(4) -0.008(3) 0.018(3) -0.005(3)
C24 0.041(3) 0.031(3) 0.039(3) 0.000(2) 0.017(3) 0.001(2)
C25 0.086(6) 0.028(3) 0.065(5) -0.008(3) 0.021(4) -0.005(3)
C12A 0.056(6) 0.041(5) 0.080(7) 0.015(5) 0.011(5) -0.004(4)
C14A 0.082(8) 0.064(7) 0.088(9) 0.011(6) 0.031(7) 0.002(6)
C12B 0.056(6) 0.041(5) 0.080(7) 0.015(5) 0.011(5) -0.004(4)
C14B 0.082(8) 0.064(7) 0.088(9) 0.011(6) 0.031(7) 0.002(6)
Cl1 0.150(4) 0.200(5) 0.155(4) 0.077(4) 0.062(3) 0.077(4)
F1 0.038(2) 0.074(3) 0.137(5) 0.042(3) 0.018(3) 0.011(2)
N1 0.034(3) 0.036(3) 0.078(4) 0.013(3) 0.015(3) 0.001(2)
N2 0.055(4) 0.054(4) 0.163(8) 0.057(5) 0.046(4) 0.025(3)
N3 0.043(3) 0.044(3) 0.114(6) 0.019(4) 0.005(3) 0.009(3)
N4 0.038(3) 0.035(3) 0.045(3) -0.004(2) 0.006(2) 0.003(2)
O1 0.057(3) 0.061(3) 0.136(6) 0.029(3) 0.047(4) 0.018(3)
O2 0.049(2) 0.030(2) 0.061(3) 0.0002(19) 0.017(2) 0.0043(18)
O3 0.041(2) 0.032(2) 0.066(3) 0.013(2) 0.009(2) -0.0032(17)
O4 0.050(3) 0.035(3) 0.237(9) 0.037(4) 0.044(4) 0.005(2)
O5 0.29(2) 0.36(3) 0.225(17) 0.087(18) 0.101(16) -0.072(19)
O6 0.29(2) 0.35(3) 0.42(3) 0.12(2) 0.06(2) 0.25(2)
O7 0.42(3) 0.43(3) 0.41(3) 0.09(3) 0.28(3) 0.27(3)
O8 0.45(4) 0.46(3) 0.139(12) -0.001(17) 0.051(17) -0.25(3)
O9 0.65(4) 0.153(12) 0.34(2) 0.085(13) 0.39(3) 0.097(17)
O10 0.38(3) 0.33(4) 0.43(5) 0.04(3) 0.19(3) 0.10(3)
O11 0.15(2) 0.48(6) 0.87(13) 0.000 0.15(4) 0.000
O12 0.39(4) 0.86(9) 0.111(15) 0.000 0.13(2) 0.000
O13 0.23(3) 1.8(3) 1.8(3) 1.2(3) -0.07(10) 0.06(10)

loop_
_atom_type_symbol
_atom_type_description
_atom_type_scat_dispersion_real
_atom_type_scat_dispersion_imag
_atom_type_scat_source
C C 0.0033 0.0016 'International Tables Vol C Tables 4.2.6.8 and 6.1.1.4'
H H 0.0000 0.0000 'International Tables Vol C Tables 4.2.6.8 and 6.1.1.4'
N N 0.0061 0.0033 'International Tables Vol C Tables 4.2.6.8 and 6.1.1.4'
O O 0.0106 0.0060 'International Tables Vol C Tables 4.2.6.8 and 6.1.1.4'
Co Co 0.3494 0.9721 'International Tables Vol C Tables 4.2.6.8 and 6.1.1.4'
F F 0.0171 0.0103 'International Tables Vol C Tables 4.2.6.8 and 6.1.1.4'
Cl Cl 0.1484 0.1585 'International Tables Vol C Tables 4.2.6.8 and 6.1.1.4'

loop_
_geom_angle_atom_site_label_1
_geom_angle_atom_site_label_2
_geom_angle_atom_site_label_3
_geom_angle
_geom_angle_site_symmetry_1
_geom_angle_site_symmetry_3
O2 Co1 O2 170.4(2) . 2_656
O2 Co1 O3 87.85(17) . 2_656
O2 Co1 O3 85.77(17) 2_656 2_656
O2 Co1 O3 85.77(17) . .
O2 Co1 O3 87.85(17) 2_656 .
O3 Co1 O3 96.5(2) 2_656 .
O2 Co1 N4 97.75(18) . .
O2 Co1 N4 89.68(18) 2_656 .
O3 Co1 N4 169.60(19) 2_656 .
O3 Co1 N4 92.63(19) . .
O2 Co1 N4 89.68(18) . 2_656
O2 Co1 N4 97.75(18) 2_656 2_656
O3 Co1 N4 92.63(18) 2_656 2_656
O3 Co1 N4 169.60(19) . 2_656
N4 Co1 N4 78.7(3) . 2_656
O2 C1 O1 121.7(6) . .
O2 C1 C2 122.0(5) . .
O1 C1 C2 116.3(5) . .
C3 C2 C4 119.2(5) . .
C3 C2 C1 117.7(5) . .
C4 C2 C1 123.1(5) . .
N1 C3 C2 123.6(6) . .
N1 C3 H3 118.2 . .
C2 C3 H3 118.2 . .
O3 C4 C2 124.3(5) . .
O3 C4 C5 119.1(5) . .
C2 C4 C5 116.6(5) . .
C6 C5 C10 118.5(5) . .
C6 C5 C4 120.9(5) . .
C10 C5 C4 120.6(5) . .
C5 C6 N1 119.1(5) . .
C5 C6 C7 121.4(6) . .
N1 C6 C7 119.5(6) . .
O4 C7 C8 118.6(6) . .
O4 C7 C6 121.6(6) . .
C8 C7 C6 119.7(6) . .
C7 C8 C9 117.0(6) . .
C7 C8 N2 117.8(7) . .
C9 C8 N2 125.2(6) . .
C10 C9 F1 118.8(6) . .
C10 C9 C8 123.4(6) . .
F1 C9 C8 117.7(6) . .
C9 C10 C5 119.7(6) . .
C9 C10 H10 120.1 . .
C5 C10 H10 120.1 . .
C14B C13 N1 108.2(9) . .
C14B C13 C12A 114.5(10) . .
N1 C13 C12A 110.4(7) . .
C14B C13 C12B 51.3(9) . .
N1 C13 C12B 109.3(7) . .
C12A C13 C12B 66.8(9) . .
C14B C13 C14A 147.0(11) . .
N1 C13 C14A 104.7(9) . .
C12A C13 C14A 48.7(9) . .
C12B C13 C14A 114.1(11) . .
C14B C13 H13B 61.8 . .
N1 C13 H13B 109.5 . .
C12A C13 H13B 138.4 . .
C12B C13 H13B 109.5 . .
C14A C13 H13B 109.5 . .
C14B C13 H13A 108.6 . .
N1 C13 H13A 107.7 . .
C12A C13 H13A 107.2 . .
C12B C13 H13A 142.1 . .
C14A C13 H13A 63.0 . .
H13B C13 H13A 48.7 . .
N2 C15 C16 107.3(7) . .
N2 C15 H15B 110.3 . .
C16 C15 H15B 110.3 . .
N2 C15 H15A 110.3 . .
C16 C15 H15A 110.3 . .
H15B C15 H15A 108.5 . .
N3 C16 C15 108.4(9) . .
N3 C16 H16A 110.0 . .
C15 C16 H16A 110.0 . .
N3 C16 H16B 110.0 . .
C15 C16 H16B 110.0 . .
H16A C16 H16B 108.4 . .
N2 C17 C18 109.7(9) . .
N2 C17 H17A 109.7 . .
C18 C17 H17A 109.7 . .
N2 C17 H17B 109.7 . .
C18 C17 H17B 109.7 . .
H17A C17 H17B 108.2 . .
N3 C18 C17 110.3(6) . .
N3 C18 H18A 109.6 . .
C17 C18 H18A 109.6 . .
N3 C18 H18B 109.6 . .
C17 C18 H18B 109.6 . .
H18A C18 H18B 108.1 . .
N3 C19 H19A 109.5 . .
N3 C19 H19B 109.5 . .
H19A C19 H19B 109.5 . .
N3 C19 H19C 109.5 . .
H19A C19 H19C 109.5 . .
H19B C19 H19C 109.5 . .
N4 C20 C21 122.3(6) . .
N4 C20 H20 118.8 . .
C21 C20 H20 118.8 . .
C22 C21 C20 121.5(7) . .
C22 C21 H21 119.2 . .
C20 C21 H21 119.2 . .
C21 C22 C23 117.8(6) . .
C21 C22 H22 121.1 . .
C23 C22 H22 121.1 . .
C24 C23 C25 119.4(6) . .
C24 C23 C22 117.0(6) . .
C25 C23 C22 123.6(6) . .
N4 C24 C23 123.0(6) . .
N4 C24 C24 117.5(3) . 2_656
C23 C24 C24 119.5(4) . 2_656
C25 C25 C23 121.1(4) 2_656 .
C25 C25 H25 119.5 2_656 .
C23 C25 H25 119.5 . .
C13 C12A O4 100.1(10) . .
C13 C12A H12B 111.8 . .
O4 C12A H12B 111.8 . .
C13 C12A H12A 111.8 . .
O4 C12A H12A 111.8 . .
H12B C12A H12A 109.5 . .
C13 C14A H13A 38.8 . .
C13 C14A H14B 109.5 . .
H13A C14A H14B 145.3 . .
C13 C14A H14A 109.5 . .
H13A C14A H14A 97.8 . .
C13 C14A H14C 109.5 . .
H13A C14A H14C 79.7 . .
C13 C12B O4 102.6(11) . .
C13 C12B H12D 111.2 . .
O4 C12B H12D 111.2 . .
C13 C12B H12C 111.2 . .
O4 C12B H12C 111.2 . .
H12D C12B H12C 109.2 . .
C13 C14B H14D 109.5 . .
C13 C14B H14E 109.5 . .
H14D C14B H14E 109.5 . .
C13 C14B H14F 109.5 . .
H14D C14B H14F 109.5 . .
H14E C14B H14F 109.5 . .
O6 Cl1 O7 118.4(18) . .
O6 Cl1 O5 115.0(16) . .
O7 Cl1 O5 103.9(16) . .
O6 Cl1 O8 103.8(18) . .
O7 Cl1 O8 109.1(19) . .
O5 Cl1 O8 106.0(12) . .
C3 N1 C6 120.2(5) . .
C3 N1 C13 121.8(5) . .
C6 N1 C13 117.9(5) . .
C8 N2 C17 116.1(8) . .
C8 N2 C15 118.0(6) . .
C17 N2 C15 111.2(7) . .
C18 N3 C16 110.2(6) . .
C18 N3 C19 111.5(6) . .
C16 N3 C19 111.2(8) . .
C18 N3 H3A 115(6) . .
C16 N3 H3A 97(6) . .
C19 N3 H3A 111(6) . .
C20 N4 C24 118.4(5) . .
C20 N4 Co1 128.4(4) . .
C24 N4 Co1 113.2(4) . .
C1 O2 Co1 125.0(4) . .
C4 O3 Co1 119.3(4) . .
C7 O4 C12B 109.2(7) . .
C7 O4 C12A 111.5(7) . .
C12B O4 C12A 62.8(9) . .

loop_
_geom_bond_atom_site_label_1
_geom_bond_atom_site_label_2
_geom_bond_distance
_geom_bond_site_symmetry_2
Co1 O2 2.069(4) .
Co1 O2 2.069(4) 2_656
Co1 O3 2.095(4) 2_656
Co1 O3 2.095(4) .
Co1 N4 2.124(5) .
Co1 N4 2.124(5) 2_656
C1 O2 1.265(7) .
C1 O1 1.265(8) .
C1 C2 1.504(8) .
C2 C3 1.384(8) .
C2 C4 1.422(8) .
C3 N1 1.333(8) .
C3 H3 0.9300 .
C4 O3 1.274(7) .
C4 C5 1.452(8) .
C5 C6 1.388(8) .
C5 C10 1.414(8) .
C6 N1 1.403(8) .
C6 C7 1.419(9) .
C7 O4 1.351(8) .
C7 C8 1.404(10) .
C8 C9 1.412(11) .
C8 N2 1.413(9) .
C9 C10 1.358(9) .
C9 F1 1.368(8) .
C10 H10 0.9300 .
C13 C14B 1.471(19) .
C13 N1 1.480(8) .
C13 C12A 1.510(17) .
C13 C12B 1.527(16) .
C13 C14A 1.53(2) .
C13 H13B 0.9800 .
C13 H13A 0.9800 .
C15 N2 1.475(10) .
C15 C16 1.544(13) .
C15 H15B 0.9700 .
C15 H15A 0.9700 .
C16 N3 1.503(12) .
C16 H16A 0.9700 .
C16 H16B 0.9700 .
C17 N2 1.463(12) .
C17 C18 1.516(11) .
C17 H17A 0.9700 .
C17 H17B 0.9700 .
C18 N3 1.485(10) .
C18 H18A 0.9700 .
C18 H18B 0.9700 .
C19 N3 1.512(9) .
C19 H19A 0.9600 .
C19 H19B 0.9600 .
C19 H19C 0.9600 .
C20 N4 1.319(8) .
C20 C21 1.382(10) .
C20 H20 0.9300 .
C21 C22 1.367(10) .
C21 H21 0.9300 .
C22 C23 1.428(10) .
C22 H22 0.9300 .
C23 C24 1.409(8) .
C23 C25 1.419(9) .
C24 N4 1.362(7) .
C24 C24 1.438(12) 2_656
C25 C25 1.362(15) 2_656
C25 H25 0.9300 .
C12A O4 1.639(16) .
C12A H12B 0.9700 .
C12A H12A 0.9700 .
C14A H13A 1.3924 .
C14A H14B 0.9600 .
C14A H14A 0.9600 .
C14A H14C 0.9600 .
C12B O4 1.567(18) .
C12B H12D 0.9700 .
C12B H12C 0.9700 .
C14B H14D 0.9600 .
C14B H14E 0.9600 .
C14B H14F 0.9600 .
Cl1 O6 1.216(14) .
Cl1 O7 1.318(16) .
Cl1 O5 1.364(16) .
Cl1 O8 1.49(2) .
N3 H3A 1.12(12) .
O10 O10 1.54(4) 7_656

loop_
_geom_torsion_atom_site_label_1
_geom_torsion_atom_site_label_2
_geom_torsion_atom_site_label_3
_geom_torsion_atom_site_label_4
_geom_torsion
_geom_torsion_site_symmetry_1
_geom_torsion_site_symmetry_4
O2 C1 C2 C3 161.0(6) . .
O1 C1 C2 C3 -19.5(9) . .
O2 C1 C2 C4 -21.2(10) . .
O1 C1 C2 C4 158.4(7) . .
C4 C2 C3 N1 1.2(10) . .
C1 C2 C3 N1 179.1(6) . .
C3 C2 C4 O3 -175.4(6) . .
C1 C2 C4 O3 6.7(10) . .
C3 C2 C4 C5 5.2(9) . .
C1 C2 C4 C5 -172.6(6) . .
O3 C4 C5 C6 172.9(7) . .
C2 C4 C5 C6 -7.7(10) . .
O3 C4 C5 C10 -7.2(10) . .
C2 C4 C5 C10 172.2(6) . .
C10 C5 C6 N1 -176.0(7) . .
C4 C5 C6 N1 3.9(11) . .
C10 C5 C6 C7 4.3(12) . .
C4 C5 C6 C7 -175.8(8) . .
C5 C6 C7 O4 177.2(9) . .
N1 C6 C7 O4 -2.4(14) . .
C5 C6 C7 C8 -3.2(14) . .
N1 C6 C7 C8 177.1(8) . .
O4 C7 C8 C9 178.2(9) . .
C6 C7 C8 C9 -1.4(15) . .
O4 C7 C8 N2 -4.2(15) . .
C6 C7 C8 N2 176.3(9) . .
C7 C8 C9 C10 5.1(15) . .
N2 C8 C9 C10 -172.4(9) . .
C7 C8 C9 F1 -173.0(8) . .
N2 C8 C9 F1 9.5(15) . .
F1 C9 C10 C5 174.0(7) . .
C8 C9 C10 C5 -4.1(14) . .
C6 C5 C10 C9 -0.7(12) . .
C4 C5 C10 C9 179.4(7) . .
N2 C15 C16 N3 61.2(10) . .
N2 C17 C18 N3 -56.8(11) . .
N4 C20 C21 C22 -0.6(12) . .
C20 C21 C22 C23 0.5(12) . .
C21 C22 C23 C24 -0.3(10) . .
C21 C22 C23 C25 -178.1(7) . .
C25 C23 C24 N4 178.0(6) . .
C22 C23 C24 N4 0.1(9) . .
C25 C23 C24 C24 -3.2(11) . 2_656
C22 C23 C24 C24 178.9(7) . 2_656
C24 C23 C25 C25 2.0(14) . 2_656
C22 C23 C25 C25 179.7(9) . 2_656
C14B C13 C12A O4 57.9(12) . .
N1 C13 C12A O4 -64.5(9) . .
C12B C13 C12A O4 38.5(8) . .
C14A C13 C12A O4 -156.3(14) . .
C14B C13 C12B O4 161.9(15) . .
N1 C13 C12B O4 63.6(11) . .
C12A C13 C12B O4 -41.0(9) . .
C14A C13 C12B O4 -53.1(13) . .
C2 C3 N1 C6 -5.4(11) . .
C2 C3 N1 C13 177.2(7) . .
C5 C6 N1 C3 2.7(11) . .
C7 C6 N1 C3 -177.6(8) . .
C5 C6 N1 C13 -179.8(7) . .
C7 C6 N1 C13 -0.1(11) . .
C14B C13 N1 C3 89.8(10) . .
C12A C13 N1 C3 -144.2(9) . .
C12B C13 N1 C3 144.2(9) . .
C14A C13 N1 C3 -93.3(10) . .
C14B C13 N1 C6 -87.7(10) . .
C12A C13 N1 C6 38.3(10) . .
C12B C13 N1 C6 -33.3(11) . .
C14A C13 N1 C6 89.3(10) . .
C7 C8 N2 C17 72.5(13) . .
C9 C8 N2 C17 -110.1(11) . .
C7 C8 N2 C15 -151.8(10) . .
C9 C8 N2 C15 25.6(16) . .
C18 C17 N2 C8 -160.7(7) . .
C18 C17 N2 C15 60.7(10) . .
C16 C15 N2 C8 159.6(9) . .
C16 C15 N2 C17 -62.7(12) . .
C17 C18 N3 C16 57.4(11) . .
C17 C18 N3 C19 -178.6(9) . .
C15 C16 N3 C18 -59.7(10) . .
C15 C16 N3 C19 176.1(7) . .
C21 C20 N4 C24 0.4(10) . .
C21 C20 N4 Co1 -177.0(5) . .
C23 C24 N4 C20 -0.1(9) . .
C24 C24 N4 C20 -179.0(6) 2_656 .
C23 C24 N4 Co1 177.7(5) . .
C24 C24 N4 Co1 -1.2(8) 2_656 .
O2 Co1 N4 C20 -93.9(6) . .
O2 Co1 N4 C20 80.0(6) 2_656 .
O3 Co1 N4 C20 143.9(9) 2_656 .
O3 Co1 N4 C20 -7.8(6) . .
N4 Co1 N4 C20 178.0(7) 2_656 .
O2 Co1 N4 C24 88.5(4) . .
O2 Co1 N4 C24 -97.6(4) 2_656 .
O3 Co1 N4 C24 -33.6(12) 2_656 .
O3 Co1 N4 C24 174.6(4) . .
N4 Co1 N4 C24 0.4(3) 2_656 .
O1 C1 O2 Co1 170.7(5) . .
C2 C1 O2 Co1 -9.7(9) . .
O3 Co1 O2 C1 -62.1(5) 2_656 .
O3 Co1 O2 C1 34.6(5) . .
N4 Co1 O2 C1 126.7(5) . .
N4 Co1 O2 C1 -154.7(5) 2_656 .
C2 C4 O3 Co1 34.0(8) . .
C5 C4 O3 Co1 -146.6(5) . .
O2 Co1 O3 C4 -46.1(5) . .
O2 Co1 O3 C4 126.7(5) 2_656 .
O3 Co1 O3 C4 41.2(4) 2_656 .
N4 Co1 O3 C4 -143.7(5) . .
N4 Co1 O3 C4 -110.4(10) 2_656 .
C8 C7 O4 C12B -142.6(10) . .
C6 C7 O4 C12B 37.0(13) . .
C8 C7 O4 C12A 149.9(10) . .
C6 C7 O4 C12A -30.5(14) . .
C13 C12B O4 C7 -66.3(11) . .
C13 C12B O4 C12A 38.7(8) . .
C13 C12A O4 C7 62.4(11) . .
C13 C12A O4 C12B -38.8(8) . .
